data_4320793
loop_
_publ_author_name
'Yusuke Sunada'
'Yuji Hayashi'
'Hiroyuki Kawaguchi'
'Kazuyuki Tatsumi'

_publ_contact_author_address
;
    Reserch Center for Materials Science, Nagoya University
    Furo-cho, Chikusa-ku, Nagoya 464-8602 Japan
;
_publ_contact_author_email
;
        ' i45100a@nucc.cc.nagoya-u.ac.jp '
;
_publ_contact_author_fax
;
            ' +81 52 789 2943 '
;
_publ_contact_author_name
;
        'Kazuyuki Tatsumi'
;
_publ_contact_author_phone
;
         ' +81 52 789 2474 '
;
_publ_section_title
;
 Alkynethiolato and Alkyneselenolato Ruthenium Half-Sandwich Complexes:
 Synthesis, Structures, and Reactions with (\h5-C5H5)2Zr
;
_journal_name_full 'Inorganic Chemistry'
_journal_page_first 7072
_journal_page_last 7078
_journal_paper_doi 10.1021/ic010826h
_journal_volume 40
_journal_year 2001
_chemical_formula_moiety 'C30 H50 P2 S Ru '
_chemical_formula_sum 'C30 H50 P2 Ru S'
_chemical_formula_weight 605.80
_space_group_IT_number 14
_symmetry_cell_setting monoclinic
_symmetry_Int_Tables_number 14
_symmetry_space_group_name_Hall '-P 2yn'
_symmetry_space_group_name_H-M 'P 1 21/n 1'
_cell_angle_alpha 90
_cell_angle_beta 95.9407(8)
_cell_angle_gamma 90
_cell_formula_units_Z 4
_cell_length_a 11.3623(3)
_cell_length_b 14.1584(2)
_cell_length_c 18.4452(3)
_cell_measurement_reflns_used 19867
_cell_measurement_temperature 273.2
_cell_measurement_theta_max 27.5
_cell_measurement_theta_min 2.5
_cell_volume 2951.38(10)
_computing_cell_refinement d*TREK
_computing_data_collection d*TREK
_computing_data_reduction 'teXsan Ver. 1.11'
_computing_publication_material 'teXsan Ver. 1.11'
_computing_structure_refinement 'teXsan Ver. 1.10'
_computing_structure_solution SIR92
_diffrn_measurement_device_type 'Quantum CCD/Rigaku AFC7'
_diffrn_measurement_method \w
_diffrn_radiation_type 'Mo K\a'
_diffrn_radiation_wavelength 0.7107
_diffrn_reflns_av_R_equivalents 0.024
_diffrn_reflns_limit_h_max 14
_diffrn_reflns_limit_h_min 0
_diffrn_reflns_limit_k_max 18
_diffrn_reflns_limit_k_min 0
_diffrn_reflns_limit_l_max 23
_diffrn_reflns_limit_l_min -23
_diffrn_reflns_number 6669
_diffrn_reflns_theta_max 27.5
_exptl_absorpt_coefficient_mu 0.728
_exptl_absorpt_correction_type none
_exptl_crystal_colour orange
_exptl_crystal_density_diffrn 1.363
_exptl_crystal_density_method 'not measured'
_exptl_crystal_description plate
_exptl_crystal_size_max 0.350
_exptl_crystal_size_mid 0.200
_exptl_crystal_size_min 0.150
_refine_diff_density_max 0.70
_refine_diff_density_min -0.52
_refine_ls_extinction_method none
_refine_ls_goodness_of_fit_ref 2.886
_refine_ls_hydrogen_treatment isotopic
_refine_ls_number_parameters 307
_refine_ls_number_reflns 5839
_refine_ls_R_factor_gt 0.0291
_refine_ls_shift/su_max 0.0010
_refine_ls_structure_factor_coef F
_refine_ls_weighting_details 'w = 1/[\s^2^(Fo) + 0.00002|Fo|^2^]'
_refine_ls_weighting_scheme calc
_refine_ls_wR_factor_ref 0.0416
_reflns_number_gt 5839
_reflns_number_total 19867
_reflns_threshold_expression F^2^>2.0\s(F^2^)
_cod_data_source_file ic010826h_5.cif
_cod_data_source_block Cp*Ru(PEt3)2(SCCPh)
_cod_original_cell_volume 2951.38(9)
_cod_original_formula_sum 'C30 H50 P2 S Ru '
_cod_database_code 4320793

loop_
_symmetry_equiv_pos_as_xyz
x,y,z
1/2-x,1/2+y,1/2-z
-x,-y,-z
1/2+x,1/2-y,1/2+z

loop_
_atom_site_label
_atom_site_type_symbol
_atom_site_fract_x
_atom_site_fract_y
_atom_site_fract_z
_atom_site_U_iso_or_equiv
_atom_site_adp_type
_atom_site_occupancy
_atom_site_calc_flag
_atom_site_refinement_flags
_atom_site_disorder_assembly
_atom_site_disorder_group
Ru(1) Ru 0.94713(1) 0.31551(1) 0.706845(9) 0.01023(5) Uani 1.00 d . . .
S(1) S 0.83658(5) 0.44110(4) 0.64202(3) 0.0170(1) Uani 1.00 d . . .
P(1) P 1.12176(5) 0.38490(4) 0.68055(3) 0.0132(1) Uani 1.00 d . . .
P(2) P 0.93664(5) 0.22663(4) 0.60043(3) 0.0131(1) Uani 1.00 d . . .
C(1) C 0.7085(2) 0.3916(2) 0.6083(1) 0.0209(6) Uani 1.00 d . . .
C(2) C 0.6164(2) 0.3565(2) 0.5820(1) 0.0248(7) Uani 1.00 d . . .
C(3) C 0.5124(2) 0.3117(2) 0.5477(1) 0.0234(7) Uani 1.00 d . . .
C(4) C 0.4809(2) 0.2204(2) 0.5663(2) 0.0295(7) Uani 1.00 d . . .
C(5) C 0.3808(3) 0.1776(2) 0.5318(2) 0.0366(9) Uani 1.00 d . . .
C(6) C 0.3102(2) 0.2244(3) 0.4785(2) 0.0382(9) Uani 1.00 d . . .
C(7) C 0.3395(3) 0.3150(2) 0.4597(2) 0.0364(8) Uani 1.00 d . . .
C(8) C 0.4396(2) 0.3589(2) 0.4930(1) 0.0302(7) Uani 1.00 d . . .
C(9) C 1.1291(2) 0.4347(2) 0.5888(1) 0.0202(6) Uani 1.00 d . . .
C(10) C 1.2357(2) 0.4961(2) 0.5768(1) 0.0253(7) Uani 1.00 d . . .
C(11) C 1.2566(2) 0.3093(2) 0.6918(1) 0.0214(6) Uani 1.00 d . . .
C(12) C 1.3725(2) 0.3488(2) 0.7286(2) 0.0297(7) Uani 1.00 d . . .
C(13) C 1.1674(2) 0.4874(2) 0.7381(1) 0.0188(6) Uani 1.00 d . . .
C(14) C 1.0789(2) 0.5683(2) 0.7313(2) 0.0267(7) Uani 1.00 d . . .
C(15) C 0.8203(2) 0.1356(2) 0.5966(1) 0.0212(6) Uani 1.00 d . . .
C(16) C 0.8009(3) 0.0723(2) 0.5295(2) 0.0364(8) Uani 1.00 d . . .
C(17) C 0.8969(2) 0.2892(2) 0.5127(1) 0.0199(6) Uani 1.00 d . . .
C(18) C 0.9480(3) 0.2551(2) 0.4441(1) 0.0328(8) Uani 1.00 d . . .
C(19) C 1.0661(2) 0.1572(2) 0.5784(1) 0.0189(6) Uani 1.00 d . . .
C(20) C 1.1106(2) 0.0842(2) 0.6351(1) 0.0291(7) Uani 1.00 d . . .
C(21) C 0.9443(2) 0.3561(2) 0.8253(1) 0.0175(6) Uani 1.00 d . . .
C(22) C 1.0124(2) 0.2715(2) 0.8203(1) 0.0166(6) Uani 1.00 d . . .
C(23) C 0.9366(2) 0.1991(2) 0.7893(1) 0.0144(6) Uani 1.00 d . . .
C(24) C 0.8202(2) 0.2388(2) 0.7736(1) 0.0150(6) Uani 1.00 d . . .
C(25) C 0.8262(2) 0.3342(2) 0.7964(1) 0.0168(6) Uani 1.00 d . . .
C(26) C 0.9798(3) 0.4417(2) 0.8703(1) 0.0288(7) Uani 1.00 d . . .
C(27) C 1.1365(2) 0.2569(2) 0.8564(1) 0.0269(7) Uani 1.00 d . . .
C(28) C 0.9641(2) 0.0954(2) 0.7908(1) 0.0223(6) Uani 1.00 d . . .
C(29) C 0.7058(2) 0.1869(2) 0.7545(1) 0.0220(6) Uani 1.00 d . . .
C(30) C 0.7217(2) 0.3989(2) 0.7968(1) 0.0270(7) Uani 1.00 d . . .
H(1) H 0.5298 0.1865 0.6039 0.0354 Uiso 1.00 calc . . .
H(2) H 0.3603 0.1140 0.5454 0.0439 Uiso 1.00 calc . . .
H(3) H 0.2403 0.1940 0.4544 0.0459 Uiso 1.00 calc . . .
H(4) H 0.2891 0.3484 0.4225 0.0437 Uiso 1.00 calc . . .
H(5) H 0.4595 0.4223 0.4787 0.0363 Uiso 1.00 calc . . .
H(6) H 1.3076 0.4593 0.5866 0.0304 Uiso 1.00 calc . . .
H(7) H 1.2287 0.5180 0.5267 0.0304 Uiso 1.00 calc . . .
H(8) H 1.2385 0.5499 0.6094 0.0304 Uiso 1.00 calc . . .
H(9) H 1.4333 0.3006 0.7299 0.0356 Uiso 1.00 calc . . .
H(10) H 1.3963 0.4030 0.7014 0.0356 Uiso 1.00 calc . . .
H(11) H 1.3618 0.3680 0.7780 0.0356 Uiso 1.00 calc . . .
H(12) H 1.1083 0.6198 0.7627 0.0321 Uiso 1.00 calc . . .
H(13) H 1.0683 0.5900 0.6811 0.0321 Uiso 1.00 calc . . .
H(14) H 1.0037 0.5467 0.7456 0.0321 Uiso 1.00 calc . . .
H(15) H 0.7372 0.0283 0.5355 0.0436 Uiso 1.00 calc . . .
H(16) H 0.7802 0.1109 0.4867 0.0436 Uiso 1.00 calc . . .
H(17) H 0.8729 0.0376 0.5238 0.0436 Uiso 1.00 calc . . .
H(18) H 0.9237 0.1903 0.4341 0.0394 Uiso 1.00 calc . . .
H(19) H 0.9190 0.2948 0.4032 0.0394 Uiso 1.00 calc . . .
H(20) H 1.0337 0.2584 0.4513 0.0394 Uiso 1.00 calc . . .
H(21) H 1.0482 0.0391 0.6412 0.0349 Uiso 1.00 calc . . .
H(22) H 1.1783 0.0515 0.6190 0.0349 Uiso 1.00 calc . . .
H(23) H 1.1338 0.1155 0.6811 0.0349 Uiso 1.00 calc . . .
H(24) H 1.0647 0.4410 0.8834 0.0345 Uiso 1.00 calc . . .
H(25) H 0.9580 0.4982 0.8423 0.0345 Uiso 1.00 calc . . .
H(26) H 0.9396 0.4413 0.9142 0.0345 Uiso 1.00 calc . . .
H(27) H 1.1344 0.2144 0.8975 0.0322 Uiso 1.00 calc . . .
H(28) H 1.1853 0.2300 0.8216 0.0322 Uiso 1.00 calc . . .
H(29) H 1.1693 0.3172 0.8735 0.0322 Uiso 1.00 calc . . .
H(30) H 0.8982 0.0610 0.7656 0.0268 Uiso 1.00 calc . . .
H(31) H 1.0348 0.0841 0.7668 0.0268 Uiso 1.00 calc . . .
H(32) H 0.9769 0.0740 0.8410 0.0268 Uiso 1.00 calc . . .
H(33) H 0.6610 0.1858 0.7965 0.0264 Uiso 1.00 calc . . .
H(34) H 0.6602 0.2187 0.7144 0.0264 Uiso 1.00 calc . . .
H(35) H 0.7225 0.1227 0.7403 0.0264 Uiso 1.00 calc . . .
H(36) H 0.7482 0.4607 0.8144 0.0324 Uiso 1.00 calc . . .
H(37) H 0.6826 0.4047 0.7477 0.0324 Uiso 1.00 calc . . .
H(38) H 0.6667 0.3732 0.8285 0.0324 Uiso 1.00 calc . . .
H(39) H 1.1282 0.3822 0.5549 0.0242 Uiso 1.00 calc . . .
H(40) H 1.0588 0.4729 0.5773 0.0242 Uiso 1.00 calc . . .
H(41) H 1.2372 0.2547 0.7200 0.0257 Uiso 1.00 calc . . .
H(42) H 1.2718 0.2893 0.6434 0.0257 Uiso 1.00 calc . . .
H(43) H 1.1775 0.4669 0.7885 0.0225 Uiso 1.00 calc . . .
H(44) H 1.2423 0.5104 0.7243 0.0225 Uiso 1.00 calc . . .
H(45) H 0.8388 0.0946 0.6383 0.0255 Uiso 1.00 calc . . .
H(46) H 0.7462 0.1679 0.6011 0.0255 Uiso 1.00 calc . . .
H(47) H 0.8114 0.2863 0.5028 0.0239 Uiso 1.00 calc . . .
H(48) H 0.9213 0.3545 0.5201 0.0239 Uiso 1.00 calc . . .
H(49) H 1.0446 0.1246 0.5327 0.0227 Uiso 1.00 calc . . .
H(50) H 1.1302 0.2009 0.5726 0.0227 Uiso 1.00 calc . . .

loop_
_atom_site_aniso_label
_atom_site_aniso_U_11
_atom_site_aniso_U_22
_atom_site_aniso_U_33
_atom_site_aniso_U_12
_atom_site_aniso_U_13
_atom_site_aniso_U_23
Ru(1) 0.0103(1) 0.0083(1) 0.0117(1) -0.00047(6) -0.00089(7) 0.00037(6)
S(1) 0.0156(3) 0.0132(3) 0.0214(3) 0.0012(2) -0.0021(2) 0.0036(2)
P(1) 0.0120(3) 0.0116(3) 0.0157(3) -0.0015(2) 0.0005(2) -0.0006(2)
P(2) 0.0144(3) 0.0120(3) 0.0124(3) 0.0000(2) -0.0015(2) -0.0004(2)
C(1) 0.021(1) 0.021(1) 0.021(1) 0.004(1) 0.0022(10) 0.0037(10)
C(2) 0.021(1) 0.027(1) 0.026(1) 0.004(1) 0.000(1) 0.000(1)
C(3) 0.017(1) 0.034(1) 0.020(1) 0.001(1) 0.0032(10) -0.008(1)
C(4) 0.022(1) 0.037(2) 0.030(2) 0.000(1) 0.003(1) -0.004(1)
C(5) 0.031(2) 0.044(2) 0.036(2) -0.011(1) 0.011(1) -0.014(1)
C(6) 0.022(1) 0.062(2) 0.031(2) -0.008(1) 0.005(1) -0.022(2)
C(7) 0.026(1) 0.062(2) 0.020(1) 0.006(1) -0.002(1) -0.011(1)
C(8) 0.027(1) 0.038(2) 0.025(1) 0.002(1) 0.001(1) -0.005(1)
C(9) 0.019(1) 0.022(1) 0.019(1) -0.002(1) 0.0022(9) 0.0022(10)
C(10) 0.026(1) 0.025(1) 0.025(1) -0.004(1) 0.008(1) 0.006(1)
C(11) 0.015(1) 0.019(1) 0.030(1) 0.0034(10) 0.0015(10) -0.001(1)
C(12) 0.017(1) 0.027(1) 0.043(2) 0.001(1) -0.005(1) 0.000(1)
C(13) 0.018(1) 0.017(1) 0.021(1) -0.0067(10) 0.0025(9) -0.0045(10)
C(14) 0.032(1) 0.015(1) 0.034(1) -0.002(1) 0.005(1) -0.003(1)
C(15) 0.025(1) 0.019(1) 0.020(1) -0.005(1) -0.0008(10) -0.0018(10)
C(16) 0.048(2) 0.030(2) 0.031(2) -0.018(1) 0.001(1) -0.010(1)
C(17) 0.023(1) 0.019(1) 0.016(1) 0.000(1) -0.0027(9) 0.0014(9)
C(18) 0.042(2) 0.040(2) 0.017(1) 0.008(1) 0.003(1) 0.006(1)
C(19) 0.020(1) 0.019(1) 0.017(1) 0.004(1) 0.0004(9) -0.0033(9)
C(20) 0.031(1) 0.027(1) 0.028(1) 0.014(1) 0.001(1) 0.004(1)
C(21) 0.026(1) 0.017(1) 0.011(1) -0.004(1) 0.0041(9) -0.0010(9)
C(22) 0.016(1) 0.020(1) 0.013(1) -0.0027(10) -0.0025(9) 0.0050(9)
C(23) 0.017(1) 0.014(1) 0.013(1) 0.0002(9) 0.0027(9) 0.0035(8)
C(24) 0.015(1) 0.016(1) 0.014(1) -0.0013(9) 0.0020(8) 0.0033(9)
C(25) 0.020(1) 0.017(1) 0.014(1) 0.0020(10) 0.0058(9) 0.0022(9)
C(26) 0.043(2) 0.024(1) 0.021(1) -0.010(1) 0.010(1) -0.007(1)
C(27) 0.021(1) 0.035(2) 0.023(1) -0.005(1) -0.0086(10) 0.008(1)
C(28) 0.027(1) 0.016(1) 0.025(1) 0.002(1) 0.003(1) 0.0043(10)
C(29) 0.018(1) 0.023(1) 0.025(1) -0.0045(10) 0.0028(10) -0.0003(10)
C(30) 0.031(1) 0.023(1) 0.029(1) 0.010(1) 0.011(1) 0.003(1)

loop_
_atom_type_symbol
_atom_type_description
_atom_type_scat_dispersion_real
_atom_type_scat_dispersion_imag
_atom_type_scat_source
Ru Ru -1.259 0.836
;International Tables for Crystallography
(1992, Vol. C, Tables 4.2.6.8 and 6.1.1.1)
;
S S 0.125 0.123
;International Tables for Crystallography
(1992, Vol. C, Tables 4.2.6.8 and 6.1.1.1)
;
P P 0.102 0.094
;International Tables for Crystallography
(1992, Vol. C, Tables 4.2.6.8 and 6.1.1.1)
;
C C 0.003 0.002
;International Tables for Crystallography
(1992, Vol. C, Tables 4.2.6.8 and 6.1.1.1)
;
H H 0.000 0.000
;International Tables for Crystallography
(1992, Vol. C, Table 6.1.1.2)
;

loop_
_geom_angle_atom_site_label_1
_geom_angle_atom_site_label_2
_geom_angle_atom_site_label_3
_geom_angle
_geom_angle_site_symmetry_1
_geom_angle_site_symmetry_2
_geom_angle_site_symmetry_3
_geom_angle_publ_flag
S(1) Ru(1) P(1) 89.82(2) . . 0_555 yes
S(1) Ru(1) P(2) 90.11(2) . . 0_555 yes
S(1) Ru(1) C(21) 103.41(6) . . 0_555 yes
S(1) Ru(1) C(22) 140.55(7) . . 0_555 yes
S(1) Ru(1) C(23) 144.03(6) . . 0_555 yes
S(1) Ru(1) C(24) 107.06(6) . . 0_555 yes
S(1) Ru(1) C(25) 87.22(6) . . 0_555 yes
P(1) Ru(1) P(2) 91.32(2) . . 0_555 yes
P(1) Ru(1) C(21) 101.13(6) . . 0_555 yes
P(1) Ru(1) C(22) 96.09(6) . . 0_555 yes
P(1) Ru(1) C(23) 124.02(6) . . 0_555 yes
P(1) Ru(1) C(24) 157.81(6) . . 0_555 yes
P(1) Ru(1) C(25) 134.47(6) . . 0_555 yes
P(2) Ru(1) C(21) 161.51(6) . . 0_555 yes
P(2) Ru(1) C(22) 128.52(6) . . 0_555 yes
P(2) Ru(1) C(23) 99.92(6) . . 0_555 yes
P(2) Ru(1) C(24) 102.67(6) . . 0_555 yes
P(2) Ru(1) C(25) 134.07(6) . . 0_555 yes
C(21) Ru(1) C(22) 37.18(9) . . 0_555 yes
C(21) Ru(1) C(23) 61.79(8) . . 0_555 yes
C(21) Ru(1) C(24) 61.58(8) . . 0_555 yes
C(21) Ru(1) C(25) 36.66(8) . . 0_555 yes
C(22) Ru(1) C(23) 36.90(8) . . 0_555 yes
C(22) Ru(1) C(24) 61.72(8) . . 0_555 yes
C(22) Ru(1) C(25) 61.23(8) . . 0_555 yes
C(23) Ru(1) C(24) 37.09(8) . . 0_555 yes
C(23) Ru(1) C(25) 61.07(8) . . 0_555 yes
C(24) Ru(1) C(25) 36.32(8) . . 0_555 yes
Ru(1) S(1) C(1) 105.20(9) . . 0_555 yes
Ru(1) P(1) C(9) 118.49(8) . . 0_555 yes
Ru(1) P(1) C(11) 116.51(8) . . 0_555 yes
Ru(1) P(1) C(13) 114.28(8) . . 0_555 yes
C(9) P(1) C(11) 102.0(1) . . 0_555 yes
C(9) P(1) C(13) 101.0(1) . . 0_555 yes
C(11) P(1) C(13) 102.1(1) . . 0_555 yes
Ru(1) P(2) C(15) 112.66(8) . . 0_555 yes
Ru(1) P(2) C(17) 117.63(8) . . 0_555 yes
Ru(1) P(2) C(19) 120.06(8) . . 0_555 yes
C(15) P(2) C(17) 101.0(1) . . 0_555 yes
C(15) P(2) C(19) 101.8(1) . . 0_555 yes
C(17) P(2) C(19) 100.9(1) . . 0_555 yes
S(1) C(1) C(2) 178.1(2) . . 0_555 yes
C(1) C(2) C(3) 176.2(3) . . 0_555 yes
C(2) C(3) C(4) 121.6(2) . . 0_555 yes
C(2) C(3) C(8) 120.3(3) . . 0_555 yes
C(4) C(3) C(8) 118.1(2) . . 0_555 yes
C(3) C(4) C(5) 120.8(3) . . 0_555 yes
C(4) C(5) C(6) 120.6(3) . . 0_555 yes
C(5) C(6) C(7) 119.4(3) . . 0_555 yes
C(6) C(7) C(8) 121.0(3) . . 0_555 yes
C(3) C(8) C(7) 120.1(3) . . 0_555 yes
P(1) C(9) C(10) 117.6(2) . . 0_555 yes
P(1) C(11) C(12) 120.1(2) . . 0_555 yes
P(1) C(13) C(14) 113.7(2) . . 0_555 yes
P(2) C(15) C(16) 119.1(2) . . 0_555 yes
P(2) C(17) C(18) 119.5(2) . . 0_555 yes
P(2) C(19) C(20) 115.2(2) . . 0_555 yes
Ru(1) C(21) C(22) 70.3(1) . . 0_555 yes
Ru(1) C(21) C(25) 72.0(1) . . 0_555 yes
Ru(1) C(21) C(26) 135.2(2) . . 0_555 yes
C(22) C(21) C(25) 106.7(2) . . 0_555 yes
C(22) C(21) C(26) 126.5(2) . . 0_555 yes
C(25) C(21) C(26) 124.8(2) . . 0_555 yes
Ru(1) C(22) C(21) 72.5(1) . . 0_555 yes
Ru(1) C(22) C(23) 72.3(1) . . 0_555 yes
Ru(1) C(22) C(27) 131.0(2) . . 0_555 yes
C(21) C(22) C(23) 108.7(2) . . 0_555 yes
C(21) C(22) C(27) 124.8(2) . . 0_555 yes
C(23) C(22) C(27) 125.3(2) . . 0_555 yes
Ru(1) C(23) C(22) 70.8(1) . . 0_555 yes
Ru(1) C(23) C(24) 71.9(1) . . 0_555 yes
Ru(1) C(23) C(28) 134.6(2) . . 0_555 yes
C(22) C(23) C(24) 107.8(2) . . 0_555 yes
C(22) C(23) C(28) 125.6(2) . . 0_555 yes
C(24) C(23) C(28) 124.9(2) . . 0_555 yes
Ru(1) C(24) C(23) 71.0(1) . . 0_555 yes
Ru(1) C(24) C(25) 72.0(1) . . 0_555 yes
Ru(1) C(24) C(29) 133.6(2) . . 0_555 yes
C(23) C(24) C(25) 107.4(2) . . 0_555 yes
C(23) C(24) C(29) 127.6(2) . . 0_555 yes
C(25) C(24) C(29) 123.4(2) . . 0_555 yes
Ru(1) C(25) C(21) 71.4(1) . . 0_555 yes
Ru(1) C(25) C(24) 71.7(1) . . 0_555 yes
Ru(1) C(25) C(30) 127.8(2) . . 0_555 yes
C(21) C(25) C(24) 109.4(2) . . 0_555 yes
C(21) C(25) C(30) 125.5(2) . . 0_555 yes
C(24) C(25) C(30) 124.8(2) . . 0_555 yes

loop_
_geom_bond_atom_site_label_1
_geom_bond_atom_site_label_2
_geom_bond_distance
_geom_bond_site_symmetry_1
_geom_bond_site_symmetry_2
_geom_bond_publ_flag
Ru(1) S(1) 2.4205(6) . . yes
Ru(1) P(1) 2.3102(6) . . yes
Ru(1) P(2) 2.3241(6) . . yes
Ru(1) C(21) 2.263(2) . . yes
Ru(1) C(22) 2.234(2) . . yes
Ru(1) C(23) 2.255(2) . . yes
Ru(1) C(24) 2.267(2) . . yes
Ru(1) C(25) 2.272(2) . . yes
S(1) C(1) 1.675(3) . . yes
P(1) C(9) 1.844(2) . . yes
P(1) C(11) 1.862(2) . . yes
P(1) C(13) 1.841(2) . . yes
P(2) C(15) 1.842(2) . . yes
P(2) C(17) 1.860(2) . . yes
P(2) C(19) 1.849(2) . . yes
C(1) C(2) 1.214(4) . . yes
C(2) C(3) 1.430(4) . . yes
C(3) C(4) 1.394(4) . . yes
C(3) C(8) 1.405(4) . . yes
C(4) C(5) 1.385(4) . . yes
C(5) C(6) 1.372(5) . . yes
C(6) C(7) 1.378(5) . . yes
C(7) C(8) 1.383(4) . . yes
C(9) C(10) 1.524(3) . . yes
C(11) C(12) 1.524(4) . . yes
C(13) C(14) 1.521(4) . . yes
C(15) C(16) 1.524(4) . . yes
C(17) C(18) 1.524(4) . . yes
C(19) C(20) 1.519(4) . . yes
C(21) C(22) 1.434(3) . . yes
C(21) C(25) 1.426(3) . . yes
C(21) C(26) 1.500(3) . . yes
C(22) C(23) 1.421(3) . . yes
C(22) C(27) 1.510(3) . . yes
C(23) C(24) 1.438(3) . . yes
C(23) C(28) 1.500(3) . . yes
C(24) C(25) 1.415(3) . . yes
C(24) C(29) 1.503(3) . . yes
C(25) C(30) 1.500(3) . . yes

loop_
_geom_contact_atom_site_label_1
_geom_contact_atom_site_label_2
_geom_contact_distance
_geom_contact_site_symmetry_1
_geom_contact_site_symmetry_2
_geom_contact_publ_flag
C(6) C(25) 3.483(4) . 4_454 ?
C(6) C(21) 3.535(4) . 4_454 ?
C(7) C(23) 3.443(4) . 4_454 ?
C(7) C(24) 3.501(4) . 4_454 ?
C(8) C(10) 3.502(4) . 1_455 ?
C(13) C(20) 3.534(3) . 2_756 ?

loop_
_geom_torsion_atom_site_label_1
_geom_torsion_atom_site_label_2
_geom_torsion_atom_site_label_3
_geom_torsion_atom_site_label_4
_geom_torsion
_geom_torsion_site_symmetry_1
_geom_torsion_site_symmetry_2
_geom_torsion_site_symmetry_3
_geom_torsion_site_symmetry_4
_geom_torsion_publ_flag
Ru(1) S(1) C(1) C(2) -123(7) 0_555 24_1 5_555 55_5 yes
Ru(1) P(1) C(9) C(10) 168.8(2) 0_555 24_1 5_555 55_5 yes
Ru(1) P(1) C(11) C(12) -136.4(2) 0_555 24_1 5_555 55_5 yes
Ru(1) P(1) C(13) C(14) -61.2(2) 0_555 24_1 5_555 55_5 yes
Ru(1) P(2) C(15) C(16) 179.0(2) 0_555 24_1 5_555 55_5 yes
Ru(1) P(2) C(17) C(18) 148.0(2) 0_555 24_1 5_555 55_5 yes
Ru(1) P(2) C(19) C(20) 58.4(2) 0_555 24_1 5_555 55_5 yes
Ru(1) C(21) C(22) C(23) -63.7(2) 0_555 24_1 5_555 55_5 yes
Ru(1) C(21) C(22) C(27) 128.2(2) 0_555 24_1 5_555 55_5 yes
Ru(1) C(21) C(25) C(24) 61.9(2) 0_555 24_1 5_555 55_5 yes
Ru(1) C(21) C(25) C(30) -123.7(2) 0_555 24_1 5_555 55_5 yes
Ru(1) C(22) C(21) C(25) 63.2(2) 0_555 24_1 5_555 55_5 yes
Ru(1) C(22) C(21) C(26) -132.2(2) 0_555 24_1 5_555 55_5 yes
Ru(1) C(22) C(23) C(24) -62.8(2) 0_555 24_1 5_555 55_5 yes
Ru(1) C(22) C(23) C(28) 131.7(2) 0_555 24_1 5_555 55_5 yes
Ru(1) C(23) C(22) C(21) 63.8(2) 0_555 24_1 5_555 55_5 yes
Ru(1) C(23) C(22) C(27) -128.2(2) 0_555 24_1 5_555 55_5 yes
Ru(1) C(23) C(24) C(25) -63.2(2) 0_555 24_1 5_555 55_5 yes
Ru(1) C(23) C(24) C(29) 131.0(2) 0_555 24_1 5_555 55_5 yes
Ru(1) C(24) C(23) C(22) 62.1(2) 0_555 24_1 5_555 55_5 yes
Ru(1) C(24) C(23) C(28) -132.3(2) 0_555 24_1 5_555 55_5 yes
Ru(1) C(24) C(25) C(21) -61.7(2) 0_555 24_1 5_555 55_5 yes
Ru(1) C(24) C(25) C(30) 123.8(2) 0_555 24_1 5_555 55_5 yes
Ru(1) C(25) C(21) C(22) -62.1(2) 0_555 24_1 5_555 55_5 yes
Ru(1) C(25) C(21) C(26) 133.0(2) 0_555 24_1 5_555 55_5 yes
Ru(1) C(25) C(24) C(23) 62.5(2) 0_555 24_1 5_555 55_5 yes
Ru(1) C(25) C(24) C(29) -130.9(2) 0_555 24_1 5_555 55_5 yes
S(1) Ru(1) P(1) C(9) -41.07(9) 0_555 24_1 5_555 55_5 yes
S(1) Ru(1) P(1) C(11) -163.39(10) 0_555 24_1 5_555 55_5 yes
S(1) Ru(1) P(1) C(13) 77.83(9) 0_555 24_1 5_555 55_5 yes
S(1) Ru(1) P(2) C(15) -100.02(9) 0_555 24_1 5_555 55_5 yes
S(1) Ru(1) P(2) C(17) 16.87(9) 0_555 24_1 5_555 55_5 yes
S(1) Ru(1) P(2) C(19) 140.19(10) 0_555 24_1 5_555 55_5 yes
S(1) Ru(1) C(21) C(22) -177.9(1) 0_555 24_1 5_555 55_5 yes
S(1) Ru(1) C(21) C(25) 66.2(1) 0_555 24_1 5_555 55_5 yes
S(1) Ru(1) C(21) C(26) -55.4(3) 0_555 24_1 5_555 55_5 yes
S(1) Ru(1) C(22) C(21) 3.2(2) 0_555 24_1 5_555 55_5 yes
S(1) Ru(1) C(22) C(23) 120.2(1) 0_555 24_1 5_555 55_5 yes
S(1) Ru(1) C(22) C(27) -118.0(2) 0_555 24_1 5_555 55_5 yes
S(1) Ru(1) C(23) C(22) -110.8(1) 0_555 24_1 5_555 55_5 yes
S(1) Ru(1) C(23) C(24) 6.2(2) 0_555 24_1 5_555 55_5 yes
S(1) Ru(1) C(23) C(28) 127.7(2) 0_555 24_1 5_555 55_5 yes
S(1) Ru(1) C(24) C(23) -176.2(1) 0_555 24_1 5_555 55_5 yes
S(1) Ru(1) C(24) C(25) -59.8(1) 0_555 24_1 5_555 55_5 yes
S(1) Ru(1) C(24) C(29) 59.5(2) 0_555 24_1 5_555 55_5 yes
S(1) Ru(1) C(25) C(21) -117.0(1) 0_555 24_1 5_555 55_5 yes
S(1) Ru(1) C(25) C(24) 124.2(1) 0_555 24_1 5_555 55_5 yes
S(1) Ru(1) C(25) C(30) 3.9(2) 0_555 24_1 5_555 55_5 yes
S(1) C(1) C(2) C(3) 53(10) 0_555 24_1 5_555 55_5 yes
P(1) Ru(1) S(1) C(1) 149.64(9) 0_555 24_1 5_555 55_5 yes
P(1) Ru(1) P(2) C(15) 170.16(9) 0_555 24_1 5_555 55_5 yes
P(1) Ru(1) P(2) C(17) -72.95(9) 0_555 24_1 5_555 55_5 yes
P(1) Ru(1) P(2) C(19) 50.37(10) 0_555 24_1 5_555 55_5 yes
P(1) Ru(1) C(21) C(22) -85.4(1) 0_555 24_1 5_555 55_5 yes
P(1) Ru(1) C(21) C(25) 158.7(1) 0_555 24_1 5_555 55_5 yes
P(1) Ru(1) C(21) C(26) 37.1(3) 0_555 24_1 5_555 55_5 yes
P(1) Ru(1) C(22) C(21) 100.4(1) 0_555 24_1 5_555 55_5 yes
P(1) Ru(1) C(22) C(23) -142.7(1) 0_555 24_1 5_555 55_5 yes
P(1) Ru(1) C(22) C(27) -20.8(2) 0_555 24_1 5_555 55_5 yes
P(1) Ru(1) C(23) C(22) 46.7(2) 0_555 24_1 5_555 55_5 yes
P(1) Ru(1) C(23) C(24) 163.7(1) 0_555 24_1 5_555 55_5 yes
P(1) Ru(1) C(23) C(28) -74.8(2) 0_555 24_1 5_555 55_5 yes
P(1) Ru(1) C(24) C(23) -38.1(2) 0_555 24_1 5_555 55_5 yes
P(1) Ru(1) C(24) C(25) 78.3(2) 0_555 24_1 5_555 55_5 yes
P(1) Ru(1) C(24) C(29) -162.4(2) 0_555 24_1 5_555 55_5 yes
P(1) Ru(1) C(25) C(21) -30.0(2) 0_555 24_1 5_555 55_5 yes
P(1) Ru(1) C(25) C(24) -148.8(1) 0_555 24_1 5_555 55_5 yes
P(1) Ru(1) C(25) C(30) 90.9(2) 0_555 24_1 5_555 55_5 yes
P(2) Ru(1) S(1) C(1) 58.32(9) 0_555 24_1 5_555 55_5 yes
P(2) Ru(1) P(1) C(9) 49.04(9) 0_555 24_1 5_555 55_5 yes
P(2) Ru(1) P(1) C(11) -73.28(10) 0_555 24_1 5_555 55_5 yes
P(2) Ru(1) P(1) C(13) 167.93(9) 0_555 24_1 5_555 55_5 yes
P(2) Ru(1) C(21) C(22) 46.1(3) 0_555 24_1 5_555 55_5 yes
P(2) Ru(1) C(21) C(25) -69.8(2) 0_555 24_1 5_555 55_5 yes
P(2) Ru(1) C(21) C(26) 168.5(2) 0_555 24_1 5_555 55_5 yes
P(2) Ru(1) C(22) C(21) -163.0(1) 0_555 24_1 5_555 55_5 yes
P(2) Ru(1) C(22) C(23) -46.1(2) 0_555 24_1 5_555 55_5 yes
P(2) Ru(1) C(22) C(27) 75.8(2) 0_555 24_1 5_555 55_5 yes
P(2) Ru(1) C(23) C(22) 145.1(1) 0_555 24_1 5_555 55_5 yes
P(2) Ru(1) C(23) C(24) -97.9(1) 0_555 24_1 5_555 55_5 yes
P(2) Ru(1) C(23) C(28) 23.6(2) 0_555 24_1 5_555 55_5 yes
P(2) Ru(1) C(24) C(23) 89.7(1) 0_555 24_1 5_555 55_5 yes
P(2) Ru(1) C(24) C(25) -153.9(1) 0_555 24_1 5_555 55_5 yes
P(2) Ru(1) C(24) C(29) -34.6(2) 0_555 24_1 5_555 55_5 yes
P(2) Ru(1) C(25) C(21) 155.5(1) 0_555 24_1 5_555 55_5 yes
P(2) Ru(1) C(25) C(24) 36.7(2) 0_555 24_1 5_555 55_5 yes
P(2) Ru(1) C(25) C(30) -83.6(2) 0_555 24_1 5_555 55_5 yes
C(1) S(1) Ru(1) C(21) -109.0(1) 0_555 24_1 5_555 55_5 yes
C(1) S(1) Ru(1) C(22) -111.0(1) 0_555 24_1 5_555 55_5 yes
C(1) S(1) Ru(1) C(23) -48.9(1) 0_555 24_1 5_555 55_5 yes
C(1) S(1) Ru(1) C(24) -45.0(1) 0_555 24_1 5_555 55_5 yes
C(1) S(1) Ru(1) C(25) -75.8(1) 0_555 24_1 5_555 55_5 yes
C(1) C(2) C(3) C(4) 80(4) 0_555 24_1 5_555 55_5 yes
C(1) C(2) C(3) C(8) -98(4) 0_555 24_1 5_555 55_5 yes
C(2) C(3) C(4) C(5) -179.0(3) 0_555 24_1 5_555 55_5 yes
C(2) C(3) C(8) C(7) 179.5(3) 0_555 24_1 5_555 55_5 yes
C(3) C(4) C(5) C(6) -0.1(4) 0_555 24_1 5_555 55_5 yes
C(3) C(8) C(7) C(6) -0.9(4) 0_555 24_1 5_555 55_5 yes
C(4) C(3) C(8) C(7) 0.4(4) 0_555 24_1 5_555 55_5 yes
C(4) C(5) C(6) C(7) -0.3(4) 0_555 24_1 5_555 55_5 yes
C(5) C(4) C(3) C(8) 0.1(4) 0_555 24_1 5_555 55_5 yes
C(5) C(6) C(7) C(8) 0.8(4) 0_555 24_1 5_555 55_5 yes
C(9) P(1) Ru(1) C(21) -144.7(1) 0_555 24_1 5_555 55_5 yes
C(9) P(1) Ru(1) C(22) 178.0(1) 0_555 24_1 5_555 55_5 yes
C(9) P(1) Ru(1) C(23) 151.9(1) 0_555 24_1 5_555 55_5 yes
C(9) P(1) Ru(1) C(24) 178.6(2) 0_555 24_1 5_555 55_5 yes
C(9) P(1) Ru(1) C(25) -127.0(1) 0_555 24_1 5_555 55_5 yes
C(9) P(1) C(11) C(12) 93.0(2) 0_555 24_1 5_555 55_5 yes
C(9) P(1) C(13) C(14) 67.2(2) 0_555 24_1 5_555 55_5 yes
C(10) C(9) P(1) C(11) -61.9(2) 0_555 24_1 5_555 55_5 yes
C(10) C(9) P(1) C(13) 43.2(2) 0_555 24_1 5_555 55_5 yes
C(11) P(1) Ru(1) C(21) 93.0(1) 0_555 24_1 5_555 55_5 yes
C(11) P(1) Ru(1) C(22) 55.7(1) 0_555 24_1 5_555 55_5 yes
C(11) P(1) Ru(1) C(23) 29.6(1) 0_555 24_1 5_555 55_5 yes
C(11) P(1) Ru(1) C(24) 56.3(2) 0_555 24_1 5_555 55_5 yes
C(11) P(1) Ru(1) C(25) 110.7(1) 0_555 24_1 5_555 55_5 yes
C(11) P(1) C(13) C(14) 172.1(2) 0_555 24_1 5_555 55_5 yes
C(12) C(11) P(1) C(13) -11.1(2) 0_555 24_1 5_555 55_5 yes
C(13) P(1) Ru(1) C(21) -25.8(1) 0_555 24_1 5_555 55_5 yes
C(13) P(1) Ru(1) C(22) -63.1(1) 0_555 24_1 5_555 55_5 yes
C(13) P(1) Ru(1) C(23) -89.2(1) 0_555 24_1 5_555 55_5 yes
C(13) P(1) Ru(1) C(24) -62.5(2) 0_555 24_1 5_555 55_5 yes
C(13) P(1) Ru(1) C(25) -8.1(1) 0_555 24_1 5_555 55_5 yes
C(15) P(2) Ru(1) C(21) 37.5(2) 0_555 24_1 5_555 55_5 yes
C(15) P(2) Ru(1) C(22) 71.3(1) 0_555 24_1 5_555 55_5 yes
C(15) P(2) Ru(1) C(23) 45.3(1) 0_555 24_1 5_555 55_5 yes
C(15) P(2) Ru(1) C(24) 7.5(1) 0_555 24_1 5_555 55_5 yes
C(15) P(2) Ru(1) C(25) -13.8(1) 0_555 24_1 5_555 55_5 yes
C(15) P(2) C(17) C(18) -89.0(2) 0_555 24_1 5_555 55_5 yes
C(15) P(2) C(19) C(20) -66.7(2) 0_555 24_1 5_555 55_5 yes
C(16) C(15) P(2) C(17) 52.7(2) 0_555 24_1 5_555 55_5 yes
C(16) C(15) P(2) C(19) -51.1(2) 0_555 24_1 5_555 55_5 yes
C(17) P(2) Ru(1) C(21) 154.4(2) 0_555 24_1 5_555 55_5 yes
C(17) P(2) Ru(1) C(22) -171.8(1) 0_555 24_1 5_555 55_5 yes
C(17) P(2) Ru(1) C(23) 162.1(1) 0_555 24_1 5_555 55_5 yes
C(17) P(2) Ru(1) C(24) 124.4(1) 0_555 24_1 5_555 55_5 yes
C(17) P(2) Ru(1) C(25) 103.1(1) 0_555 24_1 5_555 55_5 yes
C(17) P(2) C(19) C(20) -170.5(2) 0_555 24_1 5_555 55_5 yes
C(18) C(17) P(2) C(19) 15.4(2) 0_555 24_1 5_555 55_5 yes
C(19) P(2) Ru(1) C(21) -82.3(2) 0_555 24_1 5_555 55_5 yes
C(19) P(2) Ru(1) C(22) -48.5(1) 0_555 24_1 5_555 55_5 yes
C(19) P(2) Ru(1) C(23) -74.5(1) 0_555 24_1 5_555 55_5 yes
C(19) P(2) Ru(1) C(24) -112.3(1) 0_555 24_1 5_555 55_5 yes
C(19) P(2) Ru(1) C(25) -133.6(1) 0_555 24_1 5_555 55_5 yes
C(21) Ru(1) C(22) C(23) 116.9(2) 0_555 24_1 5_555 55_5 yes
C(21) Ru(1) C(22) C(27) -121.2(3) 0_555 24_1 5_555 55_5 yes
C(21) Ru(1) C(23) C(22) -37.7(1) 0_555 24_1 5_555 55_5 yes
C(21) Ru(1) C(23) C(24) 79.3(1) 0_555 24_1 5_555 55_5 yes
C(21) Ru(1) C(23) C(28) -159.2(3) 0_555 24_1 5_555 55_5 yes
C(21) Ru(1) C(24) C(23) -79.9(1) 0_555 24_1 5_555 55_5 yes
C(21) Ru(1) C(24) C(25) 36.5(1) 0_555 24_1 5_555 55_5 yes
C(21) Ru(1) C(24) C(29) 155.8(3) 0_555 24_1 5_555 55_5 yes
C(21) Ru(1) C(25) C(24) -118.8(2) 0_555 24_1 5_555 55_5 yes
C(21) Ru(1) C(25) C(30) 120.9(3) 0_555 24_1 5_555 55_5 yes
C(21) C(22) Ru(1) C(23) -116.9(2) 0_555 24_1 5_555 55_5 yes
C(21) C(22) Ru(1) C(24) -79.3(1) 0_555 24_1 5_555 55_5 yes
C(21) C(22) Ru(1) C(25) -37.8(1) 0_555 24_1 5_555 55_5 yes
C(21) C(22) C(23) C(24) 1.0(3) 0_555 24_1 5_555 55_5 yes
C(21) C(22) C(23) C(28) -164.5(2) 0_555 24_1 5_555 55_5 yes
C(21) C(25) Ru(1) C(22) 38.3(1) 0_555 24_1 5_555 55_5 yes
C(21) C(25) Ru(1) C(23) 80.7(1) 0_555 24_1 5_555 55_5 yes
C(21) C(25) Ru(1) C(24) 118.8(2) 0_555 24_1 5_555 55_5 yes
C(21) C(25) C(24) C(23) 0.8(3) 0_555 24_1 5_555 55_5 yes
C(21) C(25) C(24) C(29) 167.4(2) 0_555 24_1 5_555 55_5 yes
C(22) Ru(1) C(21) C(25) -115.9(2) 0_555 24_1 5_555 55_5 yes
C(22) Ru(1) C(21) C(26) 122.4(3) 0_555 24_1 5_555 55_5 yes
C(22) Ru(1) C(23) C(24) 117.0(2) 0_555 24_1 5_555 55_5 yes
C(22) Ru(1) C(23) C(28) -121.5(3) 0_555 24_1 5_555 55_5 yes
C(22) Ru(1) C(24) C(23) -37.4(1) 0_555 24_1 5_555 55_5 yes
C(22) Ru(1) C(24) C(25) 79.0(1) 0_555 24_1 5_555 55_5 yes
C(22) Ru(1) C(24) C(29) -161.7(3) 0_555 24_1 5_555 55_5 yes
C(22) Ru(1) C(25) C(24) -80.5(1) 0_555 24_1 5_555 55_5 yes
C(22) Ru(1) C(25) C(30) 159.2(3) 0_555 24_1 5_555 55_5 yes
C(22) C(21) Ru(1) C(23) 37.4(1) 0_555 24_1 5_555 55_5 yes
C(22) C(21) Ru(1) C(24) 79.8(1) 0_555 24_1 5_555 55_5 yes
C(22) C(21) Ru(1) C(25) 115.9(2) 0_555 24_1 5_555 55_5 yes
C(22) C(21) C(25) C(24) -0.2(3) 0_555 24_1 5_555 55_5 yes
C(22) C(21) C(25) C(30) 174.2(2) 0_555 24_1 5_555 55_5 yes
C(22) C(23) Ru(1) C(24) -117.0(2) 0_555 24_1 5_555 55_5 yes
C(22) C(23) Ru(1) C(25) -79.6(1) 0_555 24_1 5_555 55_5 yes
C(22) C(23) C(24) C(25) -1.1(2) 0_555 24_1 5_555 55_5 yes
C(22) C(23) C(24) C(29) -166.9(2) 0_555 24_1 5_555 55_5 yes
C(23) Ru(1) C(21) C(25) -78.5(1) 0_555 24_1 5_555 55_5 yes
C(23) Ru(1) C(21) C(26) 159.8(3) 0_555 24_1 5_555 55_5 yes
C(23) Ru(1) C(22) C(27) 121.8(3) 0_555 24_1 5_555 55_5 yes
C(23) Ru(1) C(24) C(25) 116.4(2) 0_555 24_1 5_555 55_5 yes
C(23) Ru(1) C(24) C(29) -124.3(3) 0_555 24_1 5_555 55_5 yes
C(23) Ru(1) C(25) C(24) -38.1(1) 0_555 24_1 5_555 55_5 yes
C(23) Ru(1) C(25) C(30) -158.4(3) 0_555 24_1 5_555 55_5 yes
C(23) C(22) Ru(1) C(24) 37.6(1) 0_555 24_1 5_555 55_5 yes
C(23) C(22) Ru(1) C(25) 79.2(1) 0_555 24_1 5_555 55_5 yes
C(23) C(22) C(21) C(25) -0.5(3) 0_555 24_1 5_555 55_5 yes
C(23) C(22) C(21) C(26) 164.0(2) 0_555 24_1 5_555 55_5 yes
C(23) C(24) Ru(1) C(25) -116.4(2) 0_555 24_1 5_555 55_5 yes
C(23) C(24) C(25) C(30) -173.6(2) 0_555 24_1 5_555 55_5 yes
C(24) Ru(1) C(21) C(25) -36.2(1) 0_555 24_1 5_555 55_5 yes
C(24) Ru(1) C(21) C(26) -157.8(3) 0_555 24_1 5_555 55_5 yes
C(24) Ru(1) C(22) C(27) 159.4(3) 0_555 24_1 5_555 55_5 yes
C(24) Ru(1) C(23) C(28) 121.5(3) 0_555 24_1 5_555 55_5 yes
C(24) Ru(1) C(25) C(30) -120.3(3) 0_555 24_1 5_555 55_5 yes
C(24) C(23) Ru(1) C(25) 37.3(1) 0_555 24_1 5_555 55_5 yes
C(24) C(23) C(22) C(27) 169.0(2) 0_555 24_1 5_555 55_5 yes
C(24) C(25) C(21) C(26) -165.1(2) 0_555 24_1 5_555 55_5 yes
C(25) Ru(1) C(21) C(26) -121.6(3) 0_555 24_1 5_555 55_5 yes
C(25) Ru(1) C(22) C(27) -159.0(3) 0_555 24_1 5_555 55_5 yes
C(25) Ru(1) C(23) C(28) 158.9(3) 0_555 24_1 5_555 55_5 yes
C(25) Ru(1) C(24) C(29) 119.3(3) 0_555 24_1 5_555 55_5 yes
C(25) C(21) C(22) C(27) -168.6(2) 0_555 24_1 5_555 55_5 yes
C(25) C(24) C(23) C(28) 164.5(2) 0_555 24_1 5_555 55_5 yes
C(26) C(21) C(22) C(27) -4.0(4) 0_555 24_1 5_555 55_5 yes
C(26) C(21) C(25) C(30) 9.4(4) 0_555 24_1 5_555 55_5 yes
C(27) C(22) C(23) C(28) 3.5(4) 0_555 24_1 5_555 55_5 yes
C(28) C(23) C(24) C(29) -1.3(4) 0_555 24_1 5_555 55_5 yes
C(29) C(24) C(25) C(30) -7.1(4) 0_555 24_1 5_555 55_5 yes
C(29) C(24) C(25) C(30) -7.1(4) 0_555 24_1 5_555 55_5 yes
